data_7706090
loop_
_publ_author_name
'Nandeshwar, Muneshwar'
'Adinarayana, Mannem'
'Srinivas, Katam'
'Velappan, Kavitha'
'Prabusankar, Ganesan'

_publ_section_title
;
 Rare antimony(III) imidazole selone complexes: steric controlled
 structural and bonding aspects.
;
_journal_issue 47
_journal_name_full 'Dalton transactions (Cambridge, England : 2003)'
_journal_page_first 17331
_journal_page_last 17340
_journal_paper_doi 10.1039/d0dt02999h
_journal_volume 49
_journal_year 2020
_chemical_formula_moiety 'C45 H40 Br3 N2 Sb Se, 1[C7H8]'
_chemical_formula_sum 'C52 H48 Br3 N2 Sb Se'
_chemical_formula_weight 1141.404
_space_group_crystal_system monoclinic
_space_group_IT_number 14
_space_group_name_Hall '-P 2ybc'
_space_group_name_H-M_alt 'P 1 21/c 1'
_symmetry_Int_Tables_number 14
_audit_creation_date 2020-09-28
_audit_creation_method
;
Olex2 1.3-dev
(compiled 2020.09.11 svn.rc89507dd for OlexSys, GUI svn.r5830)
;
_audit_update_record
;
2020-10-16 deposited with the CCDC.	2020-10-28 downloaded from the CCDC.
;
_cell_angle_alpha 90
_cell_angle_beta 94.425(2)
_cell_angle_gamma 90
_cell_formula_units_Z 4
_cell_length_a 10.17157(19)
_cell_length_b 23.6916(6)
_cell_length_c 20.4392(5)
_cell_measurement_reflns_used 7604
_cell_measurement_temperature 293
_cell_measurement_theta_max 69.6970
_cell_measurement_theta_min 3.7280
_cell_volume 4910.8(2)
_computing_cell_refinement 'CrysAlisPro 1.171.39.46e (Rigaku OD, 2018)'
_computing_data_collection 'CrysAlisPro 1.171.39.46e (Rigaku OD, 2018)'
_computing_data_reduction 'CrysAlisPro 1.171.39.46e (Rigaku OD, 2018)'
_computing_molecular_graphics 'Olex2 1.3-dev (Dolomanov et al., 2009)'
_computing_publication_material 'Olex2 1.3-dev (Dolomanov et al., 2009)'
_computing_structure_refinement 'olex2.refine 1.3-dev (Bourhis et al., 2015)'
_computing_structure_solution 'olex2.solve (Bourhis et al., 2015)'
_diffrn_ambient_temperature 293.0
_diffrn_detector_area_resol_mean 16.1293
_diffrn_detector_type Eos
_diffrn_measured_fraction_theta_full 0.9978
_diffrn_measured_fraction_theta_max 0.9798
_diffrn_measurement_details
;
List of Runs (angles in degrees, time in seconds):

  # Type    Start    End  Width  t~exp~   \w     \q     \k     \f   Frames
#--------------------------------------------------------------------------
  1  \w     -2.00  29.00   1.00    1.00    --    0.00 -77.00 -30.00   31
  2  \w    -69.00 -24.00   1.00    1.00    --    0.00 -77.00 -30.00   45
  3  \w    -28.00   8.00   1.00    1.00    --    0.00 -57.00-180.00   36
  4  \w     61.00 108.00   1.00    3.77    --   54.00  57.00-120.00   47
  5  \w     54.00  89.00   1.00    3.77    --   54.00 -99.00-150.00   35
  6  \w     29.00 120.00   1.00    3.77    --   54.00  38.00 -30.00   91
  7  \w     30.00  72.00   1.00    3.77    --   54.00-125.00  60.00   42
  8  \w    -14.00  73.00   1.00    3.77    --   54.00 -57.00  60.00   87
  9  \w      1.00  27.00   1.00    3.77    --   54.00 -99.00-150.00   26
 10  \w     91.00 118.00   1.00    3.77    --  108.00  50.00 -30.00   27
 11  \w     87.00 172.00   1.00    3.77    --  108.00  77.00  30.00   85
 12  \w     37.00 140.00   1.00    3.77    --  108.00 -77.00 -90.00  103
 13  \w     62.00  90.00   1.00    3.77    --  108.00 -50.00 -90.00   28
 14  \w     37.00  85.00   1.00    3.77    --  108.00-111.00-120.00   48
 15  \w    101.00 175.00   1.00    3.77    --  108.00 111.00 -90.00   74
 16  \w    141.00 173.00   1.00    3.77    --  108.00  50.00 -30.00   32
 17  \w     79.00 169.00   1.00    3.77    --  108.00  77.00   0.00   90
;
_diffrn_measurement_device 'four-circle diffractometer'
_diffrn_measurement_device_type 'SuperNova, Dual, Cu at home/near, Eos'
_diffrn_measurement_method '\w scans'
_diffrn_radiation_type 'Cu K\a'
_diffrn_radiation_wavelength 1.54184
_diffrn_reflns_av_R_equivalents 0.0340
_diffrn_reflns_av_unetI/netI 0.0399
_diffrn_reflns_Laue_measured_fraction_full 0.9978
_diffrn_reflns_Laue_measured_fraction_max 0.9798
_diffrn_reflns_limit_h_max 9
_diffrn_reflns_limit_h_min -12
_diffrn_reflns_limit_k_max 21
_diffrn_reflns_limit_k_min -28
_diffrn_reflns_limit_l_max 23
_diffrn_reflns_limit_l_min -24
_diffrn_reflns_number 18443
_diffrn_reflns_point_group_measured_fraction_full 0.9978
_diffrn_reflns_point_group_measured_fraction_max 0.9798
_diffrn_reflns_theta_full 67.6840
_diffrn_reflns_theta_max 70.13
_diffrn_reflns_theta_min 2.86
_exptl_absorpt_coefficient_mu 8.427
_exptl_absorpt_correction_T_max 1.00000
_exptl_absorpt_correction_T_min 0.58381
_exptl_absorpt_correction_type multi-scan
_exptl_absorpt_process_details
;
CrysAlisPro 1.171.39.46e (Rigaku Oxford Diffraction, 2018)
Empirical absorption correction using spherical harmonics,
 implemented in SCALE3 ABSPACK scaling algorithm.
;
_exptl_crystal_colour yellow
_exptl_crystal_colour_primary yellow
_exptl_crystal_density_diffrn 1.544
_exptl_crystal_density_method 'not measured'
_exptl_crystal_description block
_exptl_crystal_F_000 2250.228
_exptl_crystal_size_max 0.08
_exptl_crystal_size_mid 0.08
_exptl_crystal_size_min 0.07
_refine_diff_density_max 0.8472
_refine_diff_density_min -1.0037
_refine_diff_density_rms 0.0827
_refine_ls_d_res_high 0.8197
_refine_ls_d_res_low 15.4494
_refine_ls_goodness_of_fit_ref 1.0298
_refine_ls_hydrogen_treatment constr
_refine_ls_matrix_type full
_refine_ls_number_constraints 72
_refine_ls_number_parameters 473
_refine_ls_number_reflns 9149
_refine_ls_number_restraints 0
_refine_ls_restrained_S_all 1.0298
_refine_ls_R_factor_all 0.0478
_refine_ls_R_factor_gt 0.0376
_refine_ls_shift/su_max 0.0010
_refine_ls_shift/su_mean 0.0000
_refine_ls_structure_factor_coef Fsqd
_refine_ls_weighting_details 'w=1/[\s^2^(Fo^2^)+(0.0505P)^2^+1.2632P] where P=(Fo^2^+2Fc^2^)/3'
_refine_ls_weighting_scheme calc
_refine_ls_wR_factor_gt 0.0972
_refine_ls_wR_factor_ref 0.1074
_reflns_Friedel_coverage 0.0
_reflns_limit_h_max 12
_reflns_limit_h_min -12
_reflns_limit_k_max 28
_reflns_limit_k_min 0
_reflns_limit_l_max 24
_reflns_limit_l_min 0
_reflns_number_gt 7397
_reflns_number_total 9149
_reflns_threshold_expression I>=2u(I)
_cod_data_source_file d0dt02999h2.cif
_cod_data_source_block 4
_cod_original_cell_volume 4910.78(19)
_cod_original_formula_sum 'Br3 C52 H48 N2 Sb1 Se1 '
_cod_database_code 7706090
_olex2_refinement_description
;
1. Fixed Uiso
 At 1.2 times of:
  All C(H) groups
 At 1.5 times of:
  All C(H,H,H) groups
2.a Ternary CH refined with riding coordinates:
 C10(H10), C33(H33)
2.b Aromatic/amide H refined with riding coordinates:
 C2(H2), C3(H3), C6(H6), C8(H8), C12(H12), C13(H13), C14(H14), C15(H15),
 C16(H16), C18(H18), C19(H19), C20(H20), C21(H21), C22(H22), C27(H27), C29(H29),
  C35(H35), C36(H36), C37(H37), C38(H38), C39(H39), C41(H41), C42(H42),
 C43(H43), C44(H44), C45(H45)
2.c Idealised Me refined as rotating group:
 C23(H23a,H23b,H23c), C24(H24a,H24b,H24c), C31(H31a,H31b,H31c), C32(H32a,H32b,
 H32c)
;
_smtbx_masks_special_details
;
A solvent mask was calculated and 224 electrons were 
found in a volume of 1076\%A^3^ in 1 void per unit cell. 
This is consistent with the presence of 1[C7H8] per Formula Unit 
which account for 200 electrons per unit cell.
;
_olex2_submission_special_instructions 'No special instructions were received'
_oxdiff_exptl_absorpt_empirical_details
;
Empirical correction (ABSPACK) includes:
- Absorption correction using spherical harmonics
- Frame scaling
;

loop_
_space_group_symop_id
_space_group_symop_operation_xyz
1 x,y,z
2 -x,y+1/2,-z+1/2
3 -x,-y,-z
4 x,-y-1/2,z-1/2

loop_
_atom_site_label
_atom_site_type_symbol
_atom_site_fract_x
_atom_site_fract_y
_atom_site_fract_z
_atom_site_U_iso_or_equiv
_atom_site_adp_type
_atom_site_occupancy
_atom_site_refinement_flags_posn
Sb1 Sb 0.03982(2) 0.546405(11) 0.096251(13) 0.05196(9) Uani 1.000000 .
Br2 Br -0.13299(5) 0.46198(2) 0.05746(3) 0.07467(15) Uani 1.000000 .
Br1 Br -0.06097(5) 0.55162(3) 0.20573(2) 0.07744(16) Uani 1.000000 .
Br3 Br -0.10415(4) 0.62429(2) 0.04553(2) 0.06949(14) Uani 1.000000 .
Se1 Se 0.21621(4) 0.640025(19) 0.13483(3) 0.06216(13) Uani 1.000000 .
N1 N 0.4368(3) 0.56370(13) 0.16432(15) 0.0450(6) Uani 1.000000 .
N2 N 0.4946(3) 0.64490(12) 0.12733(15) 0.0460(7) Uani 1.000000 .
C1 C 0.3891(3) 0.61360(15) 0.14177(17) 0.0432(7) Uani 1.000000 .
C2 C 0.5731(4) 0.56421(18) 0.1634(2) 0.0558(10) Uani 1.000000 .
H2 H 0.6297(4) 0.53465(18) 0.1760(2) 0.0670(11) Uiso 1.000000 R
C3 C 0.6082(3) 0.61387(17) 0.1417(2) 0.0557(9) Uani 1.000000 .
H3 H 0.6940(3) 0.62590(17) 0.1369(2) 0.0668(11) Uiso 1.000000 R
C4 C 0.4860(4) 0.70100(16) 0.09974(19) 0.0500(8) Uani 1.000000 .
C5 C 0.4697(5) 0.7059(2) 0.0314(2) 0.0674(11) Uani 1.000000 .
C6 C 0.4600(5) 0.7607(2) 0.0062(2) 0.0780(14) Uani 1.000000 .
H6 H 0.4475(5) 0.7653(2) -0.0390(2) 0.0936(16) Uiso 1.000000 R
C7 C 0.4678(5) 0.8075(2) 0.0444(2) 0.0718(12) Uani 1.000000 .
C8 C 0.4872(4) 0.80066(19) 0.1115(2) 0.0624(10) Uani 1.000000 .
H8 H 0.4940(4) 0.83246(19) 0.1382(2) 0.0749(12) Uiso 1.000000 R
C9 C 0.4969(4) 0.74744(16) 0.14021(18) 0.0485(8) Uani 1.000000 .
C10 C 0.5250(4) 0.73991(16) 0.21421(18) 0.0508(9) Uani 1.000000 .
H10 H 0.4873(4) 0.70323(16) 0.22467(18) 0.0609(10) Uiso 1.000000 R
C11 C 0.6726(4) 0.73523(17) 0.2334(2) 0.0576(10) Uani 1.000000 .
C12 C 0.7683(4) 0.7424(2) 0.1902(2) 0.0708(12) Uani 1.000000 .
H12 H 0.7429(4) 0.7538(2) 0.1475(2) 0.0849(15) Uiso 1.000000 R
C13 C 0.9008(5) 0.7335(2) 0.2076(3) 0.0899(16) Uani 1.000000 .
H13 H 0.9625(5) 0.7389(2) 0.1769(3) 0.108(2) Uiso 1.000000 R
C14 C 0.9403(6) 0.7168(3) 0.2691(4) 0.106(2) Uani 1.000000 .
H14 H 1.0287(6) 0.7092(3) 0.2806(4) 0.127(3) Uiso 1.000000 R
C15 C 0.8496(7) 0.7112(3) 0.3141(4) 0.118(2) Uani 1.000000 .
H15 H 0.8770(7) 0.7010(3) 0.3569(4) 0.142(3) Uiso 1.000000 R
C16 C 0.7158(6) 0.7206(3) 0.2969(3) 0.0928(17) Uani 1.000000 .
H16 H 0.6553(6) 0.7170(3) 0.3285(3) 0.111(2) Uiso 1.000000 R
C17 C 0.4514(4) 0.78332(18) 0.25197(19) 0.0546(9) Uani 1.000000 .
C18 C 0.5072(4) 0.83261(19) 0.2773(2) 0.0640(11) Uani 1.000000 .
H18 H 0.5962(4) 0.83951(19) 0.2733(2) 0.0768(13) Uiso 1.000000 R
C19 C 0.4336(5) 0.8717(2) 0.3083(2) 0.0756(13) Uani 1.000000 .
H19 H 0.4737(5) 0.9044(2) 0.3252(2) 0.0907(16) Uiso 1.000000 R
C20 C 0.3023(5) 0.8630(2) 0.3146(3) 0.0842(15) Uani 1.000000 .
H20 H 0.2526(5) 0.8897(2) 0.3353(3) 0.1011(18) Uiso 1.000000 R
C21 C 0.2459(6) 0.8147(3) 0.2901(3) 0.106(2) Uani 1.000000 .
H21 H 0.1565(6) 0.8083(3) 0.2937(3) 0.128(3) Uiso 1.000000 R
C22 C 0.3195(5) 0.7753(2) 0.2603(3) 0.0874(16) Uani 1.000000 .
H22 H 0.2792(5) 0.7421(2) 0.2451(3) 0.105(2) Uiso 1.000000 R
C23 C 0.4558(7) 0.8666(2) 0.0149(3) 0.111(2) Uani 1.000000 .
H23a H 0.430(5) 0.8927(4) 0.0476(8) 0.167(3) Uiso 1.000000 GR
H23b H 0.5391(15) 0.8778(9) -0.000(2) 0.167(3) Uiso 1.000000 GR
H23c H 0.390(4) 0.8664(5) -0.0215(16) 0.167(3) Uiso 1.000000 GR
C24 C 0.4570(7) 0.6542(2) -0.0118(2) 0.104(2) Uani 1.000000 .
H24a H 0.520(3) 0.6265(8) 0.0041(14) 0.156(3) Uiso 1.000000 GR
H24b H 0.3698(16) 0.6389(12) -0.0109(19) 0.156(3) Uiso 1.000000 GR
H24c H 0.473(5) 0.6644(5) -0.0559(5) 0.156(3) Uiso 1.000000 GR
C25 C 0.3568(3) 0.51561(15) 0.17837(18) 0.0456(8) Uani 1.000000 .
C26 C 0.3144(4) 0.50873(16) 0.24125(19) 0.0511(9) Uani 1.000000 .
C27 C 0.2303(4) 0.46376(17) 0.2501(2) 0.0609(10) Uani 1.000000 .
H27 H 0.1991(4) 0.45833(17) 0.2912(2) 0.0730(12) Uiso 1.000000 R
C28 C 0.1911(4) 0.42651(18) 0.1998(2) 0.0624(11) Uani 1.000000 .
C29 C 0.2413(4) 0.43398(17) 0.1390(2) 0.0599(10) Uani 1.000000 .
H29 H 0.2179(4) 0.40864(17) 0.1054(2) 0.0719(12) Uiso 1.000000 R
C30 C 0.3259(4) 0.47850(16) 0.12730(19) 0.0515(9) Uani 1.000000 .
C31 C 0.3831(5) 0.4844(2) 0.0620(2) 0.0665(11) Uani 1.000000 .
H31a H 0.4766(7) 0.4782(15) 0.0674(4) 0.0997(17) Uiso 1.000000 GR
H31b H 0.343(3) 0.4570(10) 0.0320(5) 0.0997(17) Uiso 1.000000 GR
H31c H 0.366(3) 0.5216(5) 0.0451(8) 0.0997(17) Uiso 1.000000 GR
C32 C 0.0940(5) 0.3799(2) 0.2104(3) 0.0886(16) Uani 1.000000 .
H32a H 0.0175(18) 0.3955(3) 0.2285(19) 0.133(2) Uiso 1.000000 GR
H32b H 0.068(3) 0.3620(11) 0.1693(4) 0.133(2) Uiso 1.000000 GR
H32c H 0.1342(14) 0.3526(9) 0.2403(16) 0.133(2) Uiso 1.000000 GR
C33 C 0.3662(4) 0.54764(17) 0.2965(2) 0.0586(10) Uani 1.000000 .
H33 H 0.3649(4) 0.58591(17) 0.2782(2) 0.0703(12) Uiso 1.000000 R
C34 C 0.2799(5) 0.54897(19) 0.3543(2) 0.0665(11) Uani 1.000000 .
C35 C 0.3014(6) 0.5126(3) 0.4068(3) 0.0954(17) Uani 1.000000 .
H35 H 0.3690(6) 0.4861(3) 0.4070(3) 0.114(2) Uiso 1.000000 R
C36 C 0.2223(8) 0.5153(3) 0.4593(3) 0.113(2) Uani 1.000000 .
H36 H 0.2363(8) 0.4906(3) 0.4945(3) 0.135(3) Uiso 1.000000 R
C37 C 0.1240(8) 0.5545(4) 0.4585(4) 0.119(3) Uani 1.000000 .
H37 H 0.0711(8) 0.5562(4) 0.4935(4) 0.143(3) Uiso 1.000000 R
C38 C 0.1017(6) 0.5908(4) 0.4084(4) 0.112(2) Uani 1.000000 .
H38 H 0.0344(6) 0.6173(4) 0.4088(4) 0.134(3) Uiso 1.000000 R
C39 C 0.1801(5) 0.5881(3) 0.3561(3) 0.0903(16) Uani 1.000000 .
H39 H 0.1652(5) 0.6133(3) 0.3214(3) 0.108(2) Uiso 1.000000 R
C40 C 0.5106(5) 0.5342(2) 0.3178(2) 0.0645(11) Uani 1.000000 .
C41 C 0.5605(5) 0.4812(3) 0.3152(3) 0.0837(15) Uani 1.000000 .
H41 H 0.5061(5) 0.4515(3) 0.3005(3) 0.1005(17) Uiso 1.000000 R
C42 C 0.6914(6) 0.4712(3) 0.3341(3) 0.105(2) Uani 1.000000 .
H42 H 0.7237(6) 0.4346(3) 0.3315(3) 0.126(2) Uiso 1.000000 R
C43 C 0.7731(7) 0.5121(4) 0.3558(3) 0.119(3) Uani 1.000000 .
H43 H 0.8616(7) 0.5045(4) 0.3673(3) 0.142(3) Uiso 1.000000 R
C44 C 0.7245(7) 0.5649(4) 0.3609(4) 0.126(3) Uani 1.000000 .
H44 H 0.7793(7) 0.5936(4) 0.3781(4) 0.151(3) Uiso 1.000000 R
C45 C 0.5924(6) 0.5772(3) 0.3406(3) 0.0989(19) Uani 1.000000 .
H45 H 0.5609(6) 0.6140(3) 0.3425(3) 0.119(2) Uiso 1.000000 R

loop_
_atom_site_aniso_label
_atom_site_aniso_U_11
_atom_site_aniso_U_22
_atom_site_aniso_U_33
_atom_site_aniso_U_12
_atom_site_aniso_U_13
_atom_site_aniso_U_23
Sb1 0.04205(13) 0.05736(16) 0.05676(16) -0.00025(10) 0.00572(11) -0.00170(11)
Br2 0.0711(3) 0.0794(3) 0.0736(3) -0.0276(2) 0.0059(2) 0.0013(2)
Br1 0.0618(3) 0.1162(5) 0.0554(3) 0.0009(3) 0.0110(2) 0.0036(3)
Br3 0.0580(2) 0.0780(3) 0.0725(3) 0.0107(2) 0.0049(2) 0.0081(2)
Se1 0.0416(2) 0.0486(2) 0.0955(4) 0.00357(17) -0.0002(2) -0.0052(2)
N1 0.0427(14) 0.0442(16) 0.0483(17) 0.0030(12) 0.0055(13) -0.0020(13)
N2 0.0475(15) 0.0435(16) 0.0478(16) -0.0005(13) 0.0084(13) -0.0029(13)
C1 0.0428(16) 0.0417(18) 0.0450(19) 0.0019(14) 0.0037(14) -0.0059(15)
C2 0.0422(18) 0.055(2) 0.071(3) 0.0069(17) 0.0064(18) -0.002(2)
C3 0.0396(17) 0.057(2) 0.072(3) 0.0019(16) 0.0117(17) -0.004(2)
C4 0.0503(19) 0.051(2) 0.050(2) -0.0001(16) 0.0116(16) 0.0047(17)
C5 0.084(3) 0.073(3) 0.046(2) -0.006(2) 0.013(2) -0.001(2)
C6 0.099(4) 0.087(4) 0.048(2) -0.001(3) 0.004(2) 0.013(2)
C7 0.086(3) 0.068(3) 0.062(3) -0.000(2) 0.005(2) 0.014(2)
C8 0.069(2) 0.055(2) 0.063(3) -0.004(2) 0.008(2) 0.001(2)
C9 0.0514(19) 0.046(2) 0.049(2) -0.0055(16) 0.0087(16) 0.0016(16)
C10 0.061(2) 0.045(2) 0.047(2) -0.0093(17) 0.0080(17) -0.0027(16)
C11 0.066(2) 0.046(2) 0.060(2) 0.0004(18) 0.0009(19) -0.0028(18)
C12 0.062(2) 0.074(3) 0.076(3) -0.008(2) 0.002(2) -0.004(2)
C13 0.065(3) 0.081(4) 0.124(5) -0.006(3) 0.011(3) -0.010(4)
C14 0.077(4) 0.075(4) 0.160(7) 0.012(3) -0.016(4) 0.006(4)
C15 0.104(5) 0.122(6) 0.121(6) 0.013(4) -0.033(4) 0.037(4)
C16 0.091(4) 0.101(4) 0.086(4) 0.013(3) 0.005(3) 0.026(3)
C17 0.058(2) 0.058(2) 0.048(2) -0.0070(18) 0.0066(17) -0.0057(18)
C18 0.062(2) 0.062(3) 0.069(3) -0.008(2) 0.009(2) -0.011(2)
C19 0.085(3) 0.067(3) 0.075(3) -0.007(2) 0.005(3) -0.021(2)
C20 0.085(3) 0.090(4) 0.079(3) 0.013(3) 0.014(3) -0.031(3)
C21 0.075(3) 0.111(5) 0.138(5) -0.013(3) 0.040(3) -0.053(4)
C22 0.070(3) 0.082(4) 0.112(4) -0.015(3) 0.020(3) -0.044(3)
C23 0.155(6) 0.080(4) 0.097(4) 0.007(4) 0.007(4) 0.042(3)
C24 0.170(6) 0.088(4) 0.054(3) -0.003(4) 0.009(3) -0.018(3)
C25 0.0429(17) 0.0376(18) 0.056(2) 0.0027(14) 0.0036(15) -0.0005(16)
C26 0.057(2) 0.045(2) 0.052(2) -0.0011(16) 0.0072(17) -0.0006(16)
C27 0.069(3) 0.055(2) 0.059(3) -0.0055(19) 0.007(2) 0.0040(19)
C28 0.063(2) 0.047(2) 0.076(3) -0.0069(19) -0.001(2) -0.000(2)
C29 0.063(2) 0.046(2) 0.068(3) -0.0067(18) -0.010(2) -0.0088(19)
C30 0.055(2) 0.047(2) 0.051(2) 0.0060(17) -0.0047(17) -0.0021(17)
C31 0.079(3) 0.072(3) 0.049(2) 0.006(2) 0.008(2) -0.010(2)
C32 0.087(3) 0.065(3) 0.112(4) -0.029(3) 0.001(3) 0.011(3)
C33 0.075(3) 0.052(2) 0.050(2) -0.0069(19) 0.010(2) -0.0054(17)
C34 0.084(3) 0.063(3) 0.053(2) -0.010(2) 0.010(2) -0.008(2)
C35 0.128(5) 0.090(4) 0.073(3) 0.010(4) 0.041(3) 0.004(3)
C36 0.152(6) 0.115(5) 0.078(4) -0.011(5) 0.050(4) 0.002(4)
C37 0.109(5) 0.163(8) 0.091(5) -0.038(5) 0.043(4) -0.048(5)
C38 0.078(4) 0.147(7) 0.112(5) 0.012(4) 0.016(4) -0.044(5)
C39 0.076(3) 0.115(5) 0.079(4) 0.009(3) 0.006(3) -0.021(3)
C40 0.075(3) 0.076(3) 0.042(2) -0.020(2) 0.0076(19) -0.004(2)
C41 0.079(3) 0.090(4) 0.080(3) -0.003(3) -0.009(3) -0.010(3)
C42 0.085(4) 0.136(6) 0.092(4) 0.010(4) -0.014(3) 0.006(4)
C43 0.079(4) 0.191(9) 0.084(4) -0.017(5) -0.004(3) 0.009(5)
C44 0.094(5) 0.171(8) 0.108(6) -0.052(5) -0.017(4) -0.013(6)
C45 0.103(4) 0.100(5) 0.092(4) -0.036(4) -0.001(3) -0.013(3)

loop_
_atom_type_symbol
_atom_type_scat_dispersion_real
_atom_type_scat_dispersion_imag
_atom_type_scat_Cromer_Mann_a1
_atom_type_scat_Cromer_Mann_a2
_atom_type_scat_Cromer_Mann_a3
_atom_type_scat_Cromer_Mann_a4
_atom_type_scat_Cromer_Mann_b1
_atom_type_scat_Cromer_Mann_b2
_atom_type_scat_Cromer_Mann_b3
_atom_type_scat_Cromer_Mann_b4
_atom_type_scat_Cromer_Mann_c
_atom_type_scat_source
_atom_type_scat_dispersion_source
C 0.01920 0.00962 2.31000 1.02000 1.58860 0.86500 20.84390 10.20750 0.56870 51.65120 0.215599998832 'International Tables Volume C Table 6.1.1.4 (pp. 500-502)' 'Henke, Gullikson and Davis, At. Data and Nucl. Data Tables, 1993, 54, 2'
H 0.00000 0.00000 0.49300 0.32291 0.14019 0.04081 10.51090 26.12570 3.14236 57.79970 0.0030380000826 'International Tables Volume C Table 6.1.1.4 (pp. 500-502)' 'Henke, Gullikson and Davis, At. Data and Nucl. Data Tables, 1993, 54, 2'
N 0.03256 0.01839 12.21260 3.13220 2.01250 1.16630 0.00570 9.89330 28.99750 0.58260 -11.5290002823 'International Tables Volume C Table 6.1.1.4 (pp. 500-502)' 'Henke, Gullikson and Davis, At. Data and Nucl. Data Tables, 1993, 54, 2'
Br -0.67402 1.33011 17.17890 5.23580 5.63770 3.98510 2.17230 16.57960 0.26090 41.43280 2.95569992065 'International Tables Volume C Table 6.1.1.4 (pp. 500-502)' 'Henke, Gullikson and Davis, At. Data and Nucl. Data Tables, 1993, 54, 2'
Sb -0.01665 5.67271 19.64180 19.04550 5.03710 2.68270 5.30340 0.46070 27.90740 75.28250 4.59089994431 'International Tables Volume C Table 6.1.1.4 (pp. 500-502)' 'Henke, Gullikson and Davis, At. Data and Nucl. Data Tables, 1993, 54, 2'
Se -0.79210 1.18296 17.00060 5.81960 3.97310 4.35430 2.40980 0.27260 15.23720 43.81630 2.84089994431 'International Tables Volume C Table 6.1.1.4 (pp. 500-502)' 'Henke, Gullikson and Davis, At. Data and Nucl. Data Tables, 1993, 54, 2'

loop_
_geom_angle_atom_site_label_1
_geom_angle_atom_site_label_2
_geom_angle_atom_site_label_3
_geom_angle
_geom_angle_site_symmetry_1
_geom_angle_site_symmetry_3
_geom_angle_publ_flag
Br1 Sb1 Br2 89.824(19) . . ?
Br3 Sb1 Br2 94.350(19) . . ?
Br3 Sb1 Br1 93.757(19) . . ?
Se1 Sb1 Br2 177.505(17) . . ?
Se1 Sb1 Br1 90.374(18) . . ?
Se1 Sb1 Br3 83.156(16) . . ?
C1 Se1 Sb1 108.78(11) . . ?
C2 N1 C1 108.8(3) . . ?
C25 N1 C1 124.6(3) . . ?
C25 N1 C2 126.1(3) . . ?
C3 N2 C1 109.0(3) . . ?
C4 N2 C1 124.3(3) . . ?
C4 N2 C3 126.6(3) . . ?
N1 C1 Se1 129.4(3) . . ?
N2 C1 Se1 123.9(3) . . ?
N2 C1 N1 106.5(3) . . ?
C3 C2 N1 108.0(3) . . ?
C2 C3 N2 107.6(3) . . ?
C5 C4 N2 117.7(4) . . ?
C9 C4 N2 120.1(3) . . ?
C9 C4 C5 122.2(4) . . ?
C6 C5 C4 116.3(4) . . ?
C24 C5 C4 121.0(4) . . ?
C24 C5 C6 122.6(4) . . ?
C7 C6 C5 123.4(4) . . ?
C8 C7 C6 118.2(4) . . ?
C23 C7 C6 121.6(5) . . ?
C23 C7 C8 120.2(5) . . ?
C9 C8 C7 121.7(4) . . ?
C8 C9 C4 118.1(4) . . ?
C10 C9 C4 120.1(3) . . ?
C10 C9 C8 121.7(4) . . ?
C11 C10 C9 111.6(3) . . ?
C17 C10 C9 111.3(3) . . ?
C17 C10 C11 115.6(3) . . ?
C12 C11 C10 123.8(4) . . ?
C16 C11 C10 119.7(4) . . ?
C16 C11 C12 116.4(4) . . ?
C13 C12 C11 122.6(5) . . ?
C14 C13 C12 119.9(6) . . ?
C15 C14 C13 119.4(6) . . ?
C16 C15 C14 120.9(6) . . ?
C15 C16 C11 120.6(6) . . ?
C18 C17 C10 124.0(4) . . ?
C22 C17 C10 119.5(4) . . ?
C22 C17 C18 116.5(4) . . ?
C19 C18 C17 121.3(4) . . ?
C20 C19 C18 120.9(5) . . ?
C21 C20 C19 118.6(5) . . ?
C22 C21 C20 120.6(5) . . ?
C21 C22 C17 122.1(5) . . ?
C26 C25 N1 119.7(3) . . ?
C30 C25 N1 116.8(3) . . ?
C30 C25 C26 123.5(3) . . ?
C27 C26 C25 116.6(4) . . ?
C33 C26 C25 119.9(3) . . ?
C33 C26 C27 123.4(4) . . ?
C28 C27 C26 122.4(4) . . ?
C29 C28 C27 118.4(4) . . ?
C32 C28 C27 120.8(5) . . ?
C32 C28 C29 120.8(4) . . ?
C30 C29 C28 121.6(4) . . ?
C29 C30 C25 117.3(4) . . ?
C31 C30 C25 122.1(4) . . ?
C31 C30 C29 120.6(4) . . ?
C34 C33 C26 113.6(3) . . ?
C40 C33 C26 110.8(3) . . ?
C40 C33 C34 112.3(4) . . ?
C35 C34 C33 121.5(5) . . ?
C39 C34 C33 120.2(5) . . ?
C39 C34 C35 118.2(5) . . ?
C36 C35 C34 120.3(6) . . ?
C37 C36 C35 119.2(7) . . ?
C38 C37 C36 121.8(6) . . ?
C39 C38 C37 119.1(7) . . ?
C38 C39 C34 121.4(6) . . ?
C41 C40 C33 122.3(4) . . ?
C45 C40 C33 119.0(5) . . ?
C45 C40 C41 118.7(5) . . ?
C42 C41 C40 120.3(6) . . ?
C43 C42 C41 122.2(7) . . ?
C44 C43 C42 118.5(7) . . ?
C45 C44 C43 121.1(7) . . ?
C44 C45 C40 119.1(7) . . ?

loop_
_geom_bond_atom_site_label_1
_geom_bond_atom_site_label_2
_geom_bond_distance
_geom_bond_site_symmetry_2
_geom_bond_publ_flag
Sb1 Br2 2.7393(5) . ?
Sb1 Br1 2.5352(6) . ?
Sb1 Br3 2.5278(5) . ?
Sb1 Se1 2.9227(5) . ?
Se1 C1 1.861(3) . ?
N1 C1 1.346(4) . ?
N1 C2 1.388(5) . ?
N1 C25 1.442(4) . ?
N2 C1 1.355(4) . ?
N2 C3 1.382(5) . ?
N2 C4 1.444(5) . ?
C2 C3 1.317(6) . ?
C4 C5 1.399(5) . ?
C4 C9 1.376(5) . ?
C5 C6 1.398(7) . ?
C5 C24 1.508(6) . ?
C6 C7 1.355(7) . ?
C7 C8 1.381(6) . ?
C7 C23 1.524(7) . ?
C8 C9 1.391(5) . ?
C9 C10 1.528(5) . ?
C10 C11 1.526(5) . ?
C10 C17 1.518(5) . ?
C11 C12 1.375(6) . ?
C11 C16 1.382(6) . ?
C12 C13 1.383(7) . ?
C13 C14 1.349(8) . ?
C14 C15 1.358(9) . ?
C15 C16 1.397(8) . ?
C17 C18 1.381(6) . ?
C17 C22 1.378(6) . ?
C18 C19 1.375(6) . ?
C19 C20 1.367(7) . ?
C20 C21 1.359(7) . ?
C21 C22 1.369(7) . ?
C25 C26 1.397(5) . ?
C25 C30 1.382(5) . ?
C26 C27 1.386(5) . ?
C26 C33 1.520(5) . ?
C27 C28 1.389(6) . ?
C28 C29 1.391(6) . ?
C28 C32 1.508(6) . ?
C29 C30 1.393(6) . ?
C30 C31 1.502(6) . ?
C33 C34 1.526(6) . ?
C33 C40 1.532(6) . ?
C34 C35 1.380(7) . ?
C34 C39 1.378(7) . ?
C35 C36 1.391(7) . ?
C36 C37 1.365(10) . ?
C37 C38 1.342(10) . ?
C38 C39 1.383(8) . ?
C40 C41 1.357(7) . ?
C40 C45 1.374(7) . ?
C41 C42 1.378(7) . ?
C42 C43 1.331(9) . ?
C43 C44 1.353(11) . ?
C44 C45 1.405(9) . ?

loop_
_smtbx_masks_void_nr
_smtbx_masks_void_average_x
_smtbx_masks_void_average_y
_smtbx_masks_void_average_z
_smtbx_masks_void_volume
_smtbx_masks_void_count_electrons
_smtbx_masks_void_content
1 0.017 0.200 0.986 269.4 56.4 '1 toluene'
2 0.017 0.300 0.486 269.4 47.5 '1 toluene'
3 -0.017 0.700 0.514 269.4 54.7 '1 toluene'
4 -0.017 0.800 0.014 269.4 47.5 '1 toluene'
